data_7242363
loop_
_publ_author_name
'Chunikhin, Sergey S.'
'Ershov, Oleg V.'
'Yatsenko, Alexandr V.'
'Tafeenko, Viktor A.'
'Dmitrieva, Natalia E.'
'Ievlev, Mikhail Yu.'

_publ_section_title
;
 Alkali metal salts of a tetracyanopyridine (TCPy) derivative: structure
 characterization and luminescence properties
;
_journal_issue 15
_journal_name_full CrystEngComm
_journal_page_first 2816
_journal_page_last 2824
_journal_paper_doi 10.1039/D1CE00028D
_journal_volume 23
_journal_year 2021
_chemical_formula_moiety '2(C19 H11 K N6)'
_chemical_formula_sum 'C38 H22 K2 N12'
_chemical_formula_weight 724.88
_space_group_crystal_system orthorhombic
_space_group_IT_number 33
_space_group_name_Hall 'P 2c -2n'
_space_group_name_H-M_alt 'P n a 21'
_atom_sites_solution_hydrogens geom
_audit_creation_method SHELXL-2016/6
_audit_update_record
;
2020-05-01 deposited with the CCDC.	2021-03-08 downloaded from the CCDC.
;
_cell_angle_alpha 90
_cell_angle_beta 90
_cell_angle_gamma 90
_cell_formula_units_Z 4
_cell_length_a 20.6080(5)
_cell_length_b 7.2325(2)
_cell_length_c 23.9944(5)
_cell_measurement_reflns_used 3606
_cell_measurement_temperature 295(2)
_cell_measurement_theta_max 65.3
_cell_measurement_theta_min 7.2
_cell_volume 3576.30(15)
_computing_structure_refinement 'SHELXL-2016/6 (Sheldrick, 2016)'
_diffrn_ambient_temperature 295
_diffrn_detector Pilatus100K
_diffrn_detector_area_resol_mean 5.81
_diffrn_detector_type STOE
_diffrn_measured_fraction_theta_full 0.974
_diffrn_measured_fraction_theta_max 0.974
_diffrn_measurement_device_type 'stadivari pilatus100k'
_diffrn_measurement_method 'rotation method'
_diffrn_radiation_collimation 'focusing mirrors'
_diffrn_radiation_monochromator none
_diffrn_radiation_polarisn_norm 0
_diffrn_radiation_type 'Cu K\a'
_diffrn_radiation_wavelength 1.54186
_diffrn_reflns_av_R_equivalents 0.1112
_diffrn_reflns_av_unetI/netI 0.1971
_diffrn_reflns_Laue_measured_fraction_full 0.974
_diffrn_reflns_Laue_measured_fraction_max 0.974
_diffrn_reflns_limit_h_max 23
_diffrn_reflns_limit_h_min -24
_diffrn_reflns_limit_k_max 8
_diffrn_reflns_limit_k_min -4
_diffrn_reflns_limit_l_max 28
_diffrn_reflns_limit_l_min -26
_diffrn_reflns_number 13535
_diffrn_reflns_point_group_measured_fraction_full 0.976
_diffrn_reflns_point_group_measured_fraction_max 0.976
_diffrn_reflns_theta_full 67.119
_diffrn_reflns_theta_max 67.119
_diffrn_reflns_theta_min 3.684
_diffrn_source 'Cu GeniX 3D'
_diffrn_source_current 0.600
_diffrn_source_power 0.030
_diffrn_source_voltage 50
_exptl_absorpt_coefficient_mu 2.719
_exptl_absorpt_correction_T_max 0.857
_exptl_absorpt_correction_T_min 0.801
_exptl_absorpt_correction_type multi-scan
_exptl_absorpt_process_details
;
[c.f. r.h. blessing, acta cryst. (1995), a51, 33-38]
;
_exptl_crystal_colour yellow
_exptl_crystal_density_diffrn 1.346
_exptl_crystal_description block
_exptl_crystal_F_000 1488
_exptl_crystal_size_max .19
_exptl_crystal_size_mid .16
_exptl_crystal_size_min .15
_refine_diff_density_max 1.277
_refine_diff_density_min -0.384
_refine_diff_density_rms 0.120
_refine_ls_abs_structure_details
;
 Refined as an inversion twin.
;
_refine_ls_abs_structure_Flack 0.40(5)
_refine_ls_extinction_coef 0.0029(3)
_refine_ls_extinction_expression Fc^*^=kFc[1+0.001xFc^2^\l^3^/sin(2\q)]^-1/4^
_refine_ls_extinction_method 'SHELXL-2016/6 (Sheldrick 2016)'
_refine_ls_goodness_of_fit_ref 0.807
_refine_ls_hydrogen_treatment constr
_refine_ls_matrix_type full
_refine_ls_number_parameters 475
_refine_ls_number_reflns 5063
_refine_ls_number_restraints 1
_refine_ls_restrained_S_all 0.807
_refine_ls_R_factor_all 0.1611
_refine_ls_R_factor_gt 0.0736
_refine_ls_shift/su_max 0.000
_refine_ls_shift/su_mean 0.000
_refine_ls_structure_factor_coef Fsqd
_refine_ls_weighting_details 'w=1/[\s^2^(Fo^2^)+(0.0906P)^2^] where P=(Fo^2^+2Fc^2^)/3'
_refine_ls_weighting_scheme calc
_refine_ls_wR_factor_gt 0.1604
_refine_ls_wR_factor_ref 0.1980
_reflns_Friedel_coverage 0.954
_reflns_Friedel_fraction_full 0.979
_reflns_Friedel_fraction_max 0.979
_reflns_number_gt 2012
_reflns_number_total 5063
_reflns_threshold_expression 'I > 2\s(I)'
_cod_data_source_file d1ce00028d2.cif
_cod_data_source_block ss140_k
_cod_depositor_comments 'Adding full bibliography for 7242361--7242365.cif.'
_cod_database_code 7242363
_shelx_shelxl_version_number 2016/6
_shelx_space_group_comment
;
The symmetry employed for this shelxl refinement is uniquely defined
by the following loop, which should always be used as a source of
symmetry information in preference to the above space-group names.
They are only intended as comments.
;

loop_
_space_group_symop_operation_xyz
'x, y, z'
'-x, -y, z+1/2'
'x+1/2, -y+1/2, z'
'-x+1/2, y+1/2, z+1/2'

loop_
_atom_site_label
_atom_site_type_symbol
_atom_site_fract_x
_atom_site_fract_y
_atom_site_fract_z
_atom_site_U_iso_or_equiv
_atom_site_adp_type
_atom_site_occupancy
_atom_site_site_symmetry_order
_atom_site_calc_flag
_atom_site_refinement_flags_posn
_atom_site_refinement_flags_adp
_atom_site_refinement_flags_occupancy
_atom_site_disorder_assembly
_atom_site_disorder_group
K1 K 0.90453(11) 0.5005(5) 0.56831(17) 0.0643(9) Uani 1 1 d . . . . .
N1 N 0.5288(5) 0.2436(12) 0.5287(5) 0.030(3) Uani 1 1 d . . . . .
N2 N 0.4047(6) 0.156(2) 0.4470(5) 0.067(4) Uani 1 1 d . . . . .
N3 N 0.5711(6) 0.071(2) 0.3399(6) 0.073(4) Uani 1 1 d . . . . .
N4 N 0.7123(6) 0.1739(18) 0.4073(6) 0.058(3) Uani 1 1 d . . . . .
N5 N 0.7835(6) 0.331(2) 0.5437(6) 0.071(4) Uani 1 1 d . . . . .
N6 N 0.3988(10) 0.424(3) 0.3232(10) 0.127(8) Uani 1 1 d . . . . .
C2 C 0.5641(6) 0.2155(18) 0.4855(7) 0.040(4) Uani 1 1 d . . . . .
C3 C 0.6324(6) 0.2397(15) 0.4887(7) 0.032(4) Uani 1 1 d . . . . .
C4 C 0.6597(5) 0.2891(19) 0.5369(7) 0.037(3) Uani 1 1 d . . . . .
C5 C 0.6232(5) 0.3226(18) 0.5850(5) 0.040(3) Uani 1 1 d . . . . .
C6 C 0.5565(6) 0.2890(16) 0.5800(5) 0.030(3) Uani 1 1 d . . . . .
C7 C 0.5272(5) 0.1611(16) 0.4364(6) 0.038(3) Uani 1 1 d . . . . .
C8 C 0.6745(6) 0.207(2) 0.4418(6) 0.040(3) Uani 1 1 d . . . . .
C9 C 0.7284(6) 0.313(2) 0.5406(6) 0.042(3) Uani 1 1 d . . . . .
C10 C 0.6532(7) 0.3943(19) 0.6376(6) 0.056(4) Uani 1 1 d . . . . .
H10A H 0.672724 0.293788 0.657667 0.083 Uiso 1 1 calc R U . . .
H10B H 0.620369 0.450800 0.660276 0.083 Uiso 1 1 calc R U . . .
H10C H 0.685832 0.484210 0.628557 0.083 Uiso 1 1 calc R U . . .
C11 C 0.5082(6) 0.305(2) 0.6263(5) 0.042(3) Uani 1 1 d . . . . .
C12 C 0.5184(7) 0.220(2) 0.6752(7) 0.047(4) Uani 1 1 d . . . . .
H12 H 0.557705 0.160479 0.681636 0.056 Uiso 1 1 calc R U . . .
C13 C 0.4713(9) 0.220(3) 0.7162(9) 0.073(5) Uani 1 1 d . . . . .
H13 H 0.478530 0.157530 0.749449 0.088 Uiso 1 1 calc R U . . .
C14 C 0.4157(8) 0.309(3) 0.7082(7) 0.069(5) Uani 1 1 d . . . . .
H14 H 0.383718 0.305936 0.735539 0.083 Uiso 1 1 calc R U . . .
C15 C 0.4047(7) 0.409(2) 0.6587(7) 0.063(4) Uani 1 1 d . . . . .
H15 H 0.366930 0.476687 0.653602 0.075 Uiso 1 1 calc R U . . .
C16 C 0.4512(6) 0.4017(19) 0.6184(6) 0.047(3) Uani 1 1 d . . . . .
H16 H 0.444479 0.463678 0.584943 0.057 Uiso 1 1 calc R U . . .
C17 C 0.4604(7) 0.1606(17) 0.4421(5) 0.041(3) Uani 1 1 d . . . . .
C18 C 0.5535(6) 0.1138(17) 0.3837(7) 0.044(3) Uani 1 1 d . . . . .
C19 C 0.8145(10) 0.660(3) 0.7107(9) 0.076(5) Uani 1 1 d . . . . .
C20 C 0.7874(12) 0.747(3) 0.7544(13) 0.109(8) Uani 1 1 d . . . . .
H20A H 0.773322 0.867768 0.743247 0.163 Uiso 1 1 calc R U . . .
H20B H 0.818789 0.757939 0.783839 0.163 Uiso 1 1 calc R U . . .
H20C H 0.750875 0.676850 0.767440 0.163 Uiso 1 1 calc R U . . .
K1A K 0.33551(11) 0.5036(5) 0.42927(17) 0.0640(9) Uani 1 1 d . . . . .
N1A N 0.7133(5) 0.7532(12) 0.4638(5) 0.029(3) Uani 1 1 d . . . . .
N2A N 0.8373(5) 0.8447(18) 0.5499(5) 0.058(3) Uani 1 1 d . . . . .
N3A N 0.6678(6) 0.910(2) 0.6571(6) 0.072(4) Uani 1 1 d . . . . .
N4A N 0.5289(6) 0.814(2) 0.5904(6) 0.062(3) Uani 1 1 d . . . . .
N5A N 0.4564(6) 0.663(2) 0.4543(6) 0.075(4) Uani 1 1 d . . . . .
N6A N 0.8348(9) 0.595(3) 0.6718(8) 0.111(6) Uani 1 1 d . . . . .
C2A C 0.6776(6) 0.7759(16) 0.5143(5) 0.027(3) Uani 1 1 d . . . . .
C3A C 0.6098(7) 0.7560(15) 0.5119(7) 0.030(3) Uani 1 1 d . . . . .
C4A C 0.5819(6) 0.699(2) 0.4598(6) 0.037(3) Uani 1 1 d . . . . .
C5A C 0.6184(6) 0.6649(15) 0.4134(5) 0.036(3) Uani 1 1 d . . . . .
C6A C 0.6857(6) 0.6999(18) 0.4198(6) 0.041(3) Uani 1 1 d . . . . .
C7A C 0.7142(6) 0.8331(16) 0.5607(5) 0.038(3) Uani 1 1 d . . . . .
C8A C 0.5661(7) 0.792(2) 0.5575(7) 0.045(4) Uani 1 1 d . . . . .
C9A C 0.5116(7) 0.676(2) 0.4571(6) 0.047(3) Uani 1 1 d . . . . .
C10A C 0.5881(6) 0.589(2) 0.3602(6) 0.055(4) Uani 1 1 d . . . . .
H10D H 0.545549 0.542229 0.368210 0.083 Uiso 1 1 calc R U . . .
H10E H 0.614710 0.491623 0.345679 0.083 Uiso 1 1 calc R U . . .
H10F H 0.584875 0.686572 0.333069 0.083 Uiso 1 1 calc R U . . .
C11A C 0.7320(6) 0.6816(19) 0.3720(5) 0.040(3) Uani 1 1 d . . . . .
C12A C 0.7203(7) 0.7652(19) 0.3197(7) 0.053(5) Uani 1 1 d . . . . .
H12A H 0.681850 0.829430 0.313598 0.063 Uiso 1 1 calc R U . . .
C13A C 0.7655(7) 0.752(2) 0.2779(7) 0.053(4) Uani 1 1 d . . . . .
H13A H 0.758061 0.808908 0.243819 0.064 Uiso 1 1 calc R U . . .
C14A C 0.8213(8) 0.655(3) 0.2864(7) 0.069(5) Uani 1 1 d . . . . .
H14A H 0.851309 0.644037 0.257607 0.083 Uiso 1 1 calc R U . . .
C15A C 0.8338(7) 0.572(2) 0.3370(7) 0.060(4) Uani 1 1 d . . . . .
H15A H 0.872075 0.506583 0.342399 0.072 Uiso 1 1 calc R U . . .
C16A C 0.7893(6) 0.5882(19) 0.3796(6) 0.048(3) Uani 1 1 d . . . . .
H16A H 0.798217 0.534814 0.414013 0.058 Uiso 1 1 calc R U . . .
C17A C 0.7818(7) 0.8403(16) 0.5545(6) 0.043(3) Uani 1 1 d . . . . .
C18A C 0.6884(6) 0.8737(19) 0.6136(7) 0.048(4) Uani 1 1 d . . . . .
C19A C 0.4280(10) 0.367(3) 0.2890(10) 0.083(6) Uani 1 1 d . . . . .
C20A C 0.4621(12) 0.279(3) 0.2394(10) 0.096(7) Uani 1 1 d . . . . .
H20D H 0.444343 0.158719 0.232748 0.144 Uiso 1 1 calc R U . . .
H20E H 0.507647 0.269091 0.247095 0.144 Uiso 1 1 calc R U . . .
H20F H 0.455775 0.355202 0.206968 0.144 Uiso 1 1 calc R U . . .

loop_
_atom_site_aniso_label
_atom_site_aniso_U_11
_atom_site_aniso_U_22
_atom_site_aniso_U_33
_atom_site_aniso_U_23
_atom_site_aniso_U_13
_atom_site_aniso_U_12
K1 0.0417(14) 0.0630(19) 0.088(3) -0.0097(18) -0.0038(16) -0.0027(15)
N1 0.031(5) 0.039(7) 0.021(8) 0.001(4) -0.004(5) 0.004(4)
N2 0.050(8) 0.096(12) 0.055(10) -0.009(8) -0.001(6) -0.010(6)
N3 0.086(9) 0.096(10) 0.035(8) -0.021(7) 0.005(7) 0.002(7)
N4 0.049(7) 0.052(8) 0.072(10) 0.006(7) 0.010(7) 0.012(6)
N5 0.046(7) 0.095(11) 0.073(10) 0.006(8) -0.006(7) -0.007(7)
N6 0.167(18) 0.103(15) 0.110(17) 0.015(13) 0.039(14) 0.033(12)
C2 0.030(7) 0.029(7) 0.061(11) 0.013(6) 0.000(8) 0.010(5)
C3 0.035(8) 0.023(8) 0.038(11) 0.007(5) 0.001(7) 0.004(5)
C4 0.020(6) 0.040(7) 0.052(10) 0.014(7) 0.006(6) 0.001(5)
C5 0.029(6) 0.052(8) 0.038(9) 0.004(6) -0.006(6) 0.006(5)
C6 0.044(7) 0.035(6) 0.012(7) -0.004(5) -0.004(6) -0.006(5)
C7 0.036(7) 0.039(7) 0.039(9) -0.002(6) -0.008(7) 0.000(5)
C8 0.037(7) 0.045(7) 0.037(10) 0.010(7) 0.006(7) 0.006(6)
C9 0.026(7) 0.056(8) 0.044(10) 0.001(7) 0.007(6) -0.001(6)
C10 0.071(9) 0.046(8) 0.050(10) -0.004(7) -0.008(8) -0.013(7)
C11 0.032(7) 0.066(9) 0.027(9) -0.005(7) 0.005(6) -0.010(7)
C12 0.054(9) 0.056(9) 0.031(11) 0.004(7) 0.002(7) 0.009(6)
C13 0.084(13) 0.085(13) 0.050(13) 0.015(9) 0.011(10) 0.015(10)
C14 0.068(11) 0.097(13) 0.042(11) -0.009(9) 0.019(8) -0.004(10)
C15 0.050(9) 0.084(12) 0.055(12) 0.003(9) 0.012(8) 0.022(7)
C16 0.054(8) 0.051(8) 0.037(9) 0.007(6) 0.004(7) 0.007(6)
C17 0.042(9) 0.047(8) 0.033(9) -0.005(6) -0.009(6) 0.000(6)
C18 0.052(8) 0.041(8) 0.038(10) -0.007(6) -0.003(7) 0.002(6)
C19 0.113(14) 0.064(11) 0.053(13) 0.003(9) -0.011(11) 0.007(10)
C20 0.142(19) 0.098(19) 0.09(2) -0.017(12) 0.021(15) 0.022(12)
K1A 0.0410(14) 0.065(2) 0.086(2) -0.0118(19) -0.0005(16) 0.0002(15)
N1A 0.044(6) 0.030(7) 0.014(8) 0.000(4) -0.006(5) -0.002(4)
N2A 0.039(7) 0.066(9) 0.068(10) -0.010(7) -0.011(6) -0.004(5)
N3A 0.084(9) 0.077(10) 0.054(10) -0.007(7) 0.004(8) 0.015(7)
N4A 0.055(8) 0.071(8) 0.058(10) 0.000(7) 0.016(7) -0.011(7)
N5A 0.035(7) 0.083(10) 0.108(13) 0.005(9) 0.001(7) -0.008(6)
N6A 0.153(16) 0.113(15) 0.068(12) 0.008(11) 0.008(11) 0.003(12)
C2A 0.042(7) 0.037(7) 0.002(6) -0.003(5) 0.001(6) 0.001(5)
C3A 0.038(7) 0.033(8) 0.019(8) 0.002(5) 0.003(6) -0.003(5)
C4A 0.037(7) 0.044(7) 0.028(9) -0.005(7) -0.003(6) -0.003(6)
C5A 0.046(7) 0.024(6) 0.038(9) 0.007(5) -0.003(6) -0.009(5)
C6A 0.034(7) 0.036(7) 0.053(11) 0.010(7) 0.007(7) 0.013(5)
C7A 0.044(7) 0.041(7) 0.028(9) -0.001(6) -0.006(6) -0.001(6)
C8A 0.034(7) 0.048(8) 0.054(12) -0.004(8) 0.005(8) -0.004(6)
C9A 0.045(9) 0.047(8) 0.049(10) 0.004(7) 0.000(7) -0.002(7)
C10A 0.045(8) 0.063(9) 0.057(10) 0.007(7) -0.010(7) -0.005(7)
C11A 0.044(8) 0.038(7) 0.039(10) 0.000(6) -0.004(6) 0.003(6)
C12A 0.056(8) 0.064(11) 0.039(12) 0.012(7) -0.001(8) 0.001(7)
C13A 0.073(10) 0.073(12) 0.013(9) 0.010(6) 0.013(8) 0.005(8)
C14A 0.066(10) 0.097(14) 0.043(11) 0.006(9) 0.023(9) 0.006(9)
C15A 0.058(10) 0.081(11) 0.042(11) -0.007(8) 0.015(8) 0.020(7)
C16A 0.053(8) 0.056(8) 0.036(9) 0.007(6) -0.010(7) 0.012(6)
C17A 0.051(9) 0.035(7) 0.042(10) -0.001(6) -0.007(7) 0.003(6)
C18A 0.044(8) 0.060(10) 0.042(11) 0.003(7) -0.004(7) 0.008(6)
C19A 0.099(14) 0.058(12) 0.092(18) 0.012(10) 0.001(13) 0.000(10)
C20A 0.145(18) 0.092(16) 0.052(15) 0.013(10) -0.006(13) 0.019(12)

loop_
_atom_type_symbol
_atom_type_description
_atom_type_scat_dispersion_real
_atom_type_scat_dispersion_imag
_atom_type_scat_source
C C 0.0181 0.0091 'International Tables Vol C Tables 4.2.6.8 and 6.1.1.4'
H H 0.0000 0.0000 'International Tables Vol C Tables 4.2.6.8 and 6.1.1.4'
K K 0.3868 1.0657 'International Tables Vol C Tables 4.2.6.8 and 6.1.1.4'
N N 0.0311 0.0180 'International Tables Vol C Tables 4.2.6.8 and 6.1.1.4'

loop_
_geom_angle_atom_site_label_1
_geom_angle_atom_site_label_2
_geom_angle_atom_site_label_3
_geom_angle
_geom_angle_site_symmetry_1
_geom_angle_site_symmetry_3
_geom_angle_publ_flag
N5 K1 N2A 85.4(4) . . ?
N5 K1 N4A 177.8(4) . 3_565 ?
N2A K1 N4A 92.9(4) . 3_565 ?
N5 K1 N6A 81.3(5) . . ?
N2A K1 N6A 72.2(5) . . ?
N4A K1 N6A 99.6(5) 3_565 . ?
N5 K1 N2 69.5(4) . 3 ?
N2A K1 N2 99.9(4) . 3 ?
N4A K1 N2 109.4(4) 3_565 3 ?
N6A K1 N2 150.4(4) . 3 ?
N5 K1 N1 113.3(4) . 3 ?
N2A K1 N1 143.3(4) . 3 ?
N4A K1 N1 67.3(3) 3_565 3 ?
N6A K1 N1 139.1(5) . 3 ?
N2 K1 N1 61.9(3) 3 3 ?
N5 K1 C16 87.2(4) . 3 ?
N2A K1 C16 163.7(4) . 3 ?
N4A K1 C16 94.8(4) 3_565 3 ?
N6A K1 C16 92.3(5) . 3 ?
N2 K1 C16 91.1(3) 3 3 ?
N1 K1 C16 52.9(3) 3 3 ?
N5 K1 C11 111.0(4) . 3 ?
N2A K1 C11 158.9(4) . 3 ?
N4A K1 C11 70.9(4) 3_565 3 ?
N6A K1 C11 96.5(5) . 3 ?
N2 K1 C11 98.4(3) 3 3 ?
N1 K1 C11 42.8(3) 3 3 ?
C16 K1 C11 23.9(3) 3 3 ?
N5 K1 C17 87.9(4) . 3 ?
N2A K1 C17 108.5(4) . 3 ?
N4A K1 C17 91.3(4) 3_565 3 ?
N6A K1 C17 169.1(5) . 3 ?
N2 K1 C17 19.5(2) 3 3 ?
N1 K1 C17 45.2(3) 3 3 ?
C16 K1 C17 85.7(3) 3 3 ?
C11 K1 C17 86.0(3) 3 3 ?
C2 N1 C6 121.2(11) . . ?
C2 N1 K1 126.7(8) . 3_455 ?
C6 N1 K1 101.0(7) . 3_455 ?
C17 N2 K1A 116.5(11) . . ?
C17 N2 K1 96.1(10) . 3_455 ?
K1A N2 K1 116.6(4) . 3_455 ?
C8 N4 K1A 123.3(10) . 3 ?
C9 N5 K1 158.9(12) . . ?
C19A N6 K1A 166.2(18) . . ?
N1 C2 C3 120.0(15) . . ?
N1 C2 C7 113.6(11) . . ?
C3 C2 C7 126.4(14) . . ?
C4 C3 C2 119.8(14) . . ?
C4 C3 C8 117.7(11) . . ?
C2 C3 C8 122.4(15) . . ?
C3 C4 C5 122.3(11) . . ?
C3 C4 C9 120.3(13) . . ?
C5 C4 C9 117.4(14) . . ?
C4 C5 C6 115.3(12) . . ?
C4 C5 C10 122.2(11) . . ?
C6 C5 C10 122.5(12) . . ?
N1 C6 C5 121.1(12) . . ?
N1 C6 C11 113.7(10) . . ?
C5 C6 C11 125.2(11) . . ?
C17 C7 C18 117.9(12) . . ?
C17 C7 C2 116.1(12) . . ?
C18 C7 C2 126.0(11) . . ?
N4 C8 C3 174.1(14) . . ?
N5 C9 C4 179.7(18) . . ?
C5 C10 H10A 109.5 . . ?
C5 C10 H10B 109.5 . . ?
H10A C10 H10B 109.5 . . ?
C5 C10 H10C 109.5 . . ?
H10A C10 H10C 109.5 . . ?
H10B C10 H10C 109.5 . . ?
C12 C11 C16 119.0(12) . . ?
C12 C11 C6 120.8(12) . . ?
C16 C11 C6 120.2(12) . . ?
C12 C11 K1 99.3(10) . 3_455 ?
C16 C11 K1 74.8(8) . 3_455 ?
C6 C11 K1 93.8(7) . 3_455 ?
C11 C12 C13 120.8(14) . . ?
C11 C12 H12 119.6 . . ?
C13 C12 H12 119.6 . . ?
C14 C13 C12 120.2(17) . . ?
C14 C13 H13 119.9 . . ?
C12 C13 H13 119.9 . . ?
C13 C14 C15 120.5(15) . . ?
C13 C14 H14 119.7 . . ?
C15 C14 H14 119.7 . . ?
C16 C15 C14 117.9(14) . . ?
C16 C15 H15 121.0 . . ?
C14 C15 H15 121.0 . . ?
C15 C16 C11 121.3(12) . . ?
C15 C16 K1 94.9(9) . 3_455 ?
C11 C16 K1 81.3(9) . 3_455 ?
C15 C16 H16 119.3 . . ?
C11 C16 H16 119.3 . . ?
K1 C16 H16 93.8 3_455 . ?
N2 C17 C7 178.5(15) . . ?
N2 C17 K1 64.4(9) . 3_455 ?
C7 C17 K1 114.8(9) . 3_455 ?
N3 C18 C7 175.7(15) . . ?
N6A C19 C20 175(2) . . ?
C19 C20 H20A 109.5 . . ?
C19 C20 H20B 109.5 . . ?
H20A C20 H20B 109.5 . . ?
C19 C20 H20C 109.5 . . ?
H20A C20 H20C 109.5 . . ?
H20B C20 H20C 109.5 . . ?
N5A K1A N4 177.3(4) . 3_455 ?
N5A K1A N6 82.6(6) . . ?
N4 K1A N6 98.4(5) 3_455 . ?
N5A K1A N2 83.6(4) . . ?
N4 K1A N2 94.2(4) 3_455 . ?
N6 K1A N2 74.9(5) . . ?
N5A K1A N2A 69.1(4) . 3_465 ?
N4 K1A N2A 109.8(4) 3_455 3_465 ?
N6 K1A N2A 151.7(5) . 3_465 ?
N2 K1A N2A 99.4(4) . 3_465 ?
N5A K1A N1A 114.8(4) . 3_465 ?
N4 K1A N1A 66.3(3) 3_455 3_465 ?
N6 K1A N1A 133.6(5) . 3_465 ?
N2 K1A N1A 145.5(4) . 3_465 ?
N2A K1A N1A 64.6(3) 3_465 3_465 ?
N5A K1A C16A 88.1(4) . 3_465 ?
N4 K1A C16A 94.4(4) 3_455 3_465 ?
N6 K1A C16A 89.4(5) . 3_465 ?
N2 K1A C16A 163.1(4) . 3_465 ?
N2A K1A C16A 91.4(3) 3_465 3_465 ?
N1A K1A C16A 51.3(3) 3_465 3_465 ?
N5A K1A C17A 87.9(4) . 3_465 ?
N4 K1A C17A 91.3(4) 3_455 3_465 ?
N6 K1A C17A 169.5(5) . 3_465 ?
N2 K1A C17A 108.4(4) . 3_465 ?
N2A K1A C17A 19.7(2) 3_465 3_465 ?
N1A K1A C17A 47.8(3) 3_465 3_465 ?
C16A K1A C17A 85.9(3) 3_465 3_465 ?
N5A K1A C11A 111.5(4) . 3_465 ?
N4 K1A C11A 70.9(3) 3_455 3_465 ?
N6 K1A C11A 93.4(5) . 3_465 ?
N2 K1A C11A 159.9(4) . 3_465 ?
N2A K1A C11A 98.5(3) 3_465 3_465 ?
N1A K1A C11A 40.6(3) 3_465 3_465 ?
C16A K1A C11A 23.5(3) 3_465 3_465 ?
C17A K1A C11A 86.0(3) 3_465 3_465 ?
C6A N1A C2A 120.9(11) . . ?
C6A N1A K1A 108.0(8) . 3_565 ?
C2A N1A K1A 124.4(7) . 3_565 ?
C17A N2A K1 116.1(10) . . ?
C17A N2A K1A 95.0(10) . 3_565 ?
K1 N2A K1A 117.1(4) . 3_565 ?
C8A N4A K1 122.5(12) . 3_465 ?
C9A N5A K1A 158.1(13) . . ?
C19 N6A K1 167.6(18) . . ?
C3A C2A C7A 126.7(12) . . ?
C3A C2A N1A 117.7(11) . . ?
C7A C2A N1A 115.3(11) . . ?
C2A C3A C4A 117.7(12) . . ?
C2A C3A C8A 124.7(13) . . ?
C4A C3A C8A 117.6(11) . . ?
C5A C4A C3A 122.7(11) . . ?
C5A C4A C9A 119.3(12) . . ?
C3A C4A C9A 118.0(12) . . ?
C4A C5A C6A 114.7(11) . . ?
C4A C5A C10A 121.5(11) . . ?
C6A C5A C10A 123.8(12) . . ?
N1A C6A C5A 125.9(13) . . ?
N1A C6A C11A 112.4(10) . . ?
C5A C6A C11A 121.6(13) . . ?
C17A C7A C2A 117.4(12) . . ?
C17A C7A C18A 117.6(12) . . ?
C2A C7A C18A 124.9(12) . . ?
N4A C8A C3A 174.6(15) . . ?
N5A C9A C4A 177.9(16) . . ?
C5A C10A H10D 109.5 . . ?
C5A C10A H10E 109.5 . . ?
H10D C10A H10E 109.5 . . ?
C5A C10A H10F 109.5 . . ?
H10D C10A H10F 109.5 . . ?
H10E C10A H10F 109.5 . . ?
C16A C11A C12A 118.4(13) . . ?
C16A C11A C6A 119.3(11) . . ?
C12A C11A C6A 122.2(11) . . ?
C16A C11A K1A 74.7(8) . 3_565 ?
C12A C11A K1A 100.3(9) . 3_565 ?
C6A C11A K1A 91.8(8) . 3_565 ?
C13A C12A C11A 120.1(14) . . ?
C13A C12A H12A 119.9 . . ?
C11A C12A H12A 119.9 . . ?
C14A C13A C12A 120.1(15) . . ?
C14A C13A H13A 120.0 . . ?
C12A C13A H13A 120.0 . . ?
C13A C14A C15A 120.8(15) . . ?
C13A C14A H14A 119.6 . . ?
C15A C14A H14A 119.6 . . ?
C14A C15A C16A 119.6(14) . . ?
C14A C15A H15A 120.2 . . ?
C16A C15A H15A 120.2 . . ?
C11A C16A C15A 121.0(13) . . ?
C11A C16A K1A 81.8(8) . 3_565 ?
C15A C16A K1A 98.6(9) . 3_565 ?
C11A C16A H16A 119.5 . . ?
C15A C16A H16A 119.5 . . ?
K1A C16A H16A 89.6 3_565 . ?
N2A C17A C7A 179.1(16) . . ?
N2A C17A K1A 65.3(9) . 3_565 ?
C7A C17A K1A 115.5(9) . 3_565 ?
N3A C18A C7A 178.7(16) . . ?
N6 C19A C20A 174(2) . . ?
C19A C20A H20D 109.5 . . ?
C19A C20A H20E 109.5 . . ?
H20D C20A H20E 109.5 . . ?
C19A C20A H20F 109.5 . . ?
H20D C20A H20F 109.5 . . ?
H20E C20A H20F 109.5 . . ?

loop_
_geom_bond_atom_site_label_1
_geom_bond_atom_site_label_2
_geom_bond_distance
_geom_bond_site_symmetry_2
_geom_bond_publ_flag
K1 N5 2.842(13) . ?
K1 N2A 2.883(14) . ?
K1 N4A 2.942(14) 3_565 ?
K1 N6A 2.95(2) . ?
K1 N2 3.123(14) 3 ?
K1 N1 3.252(10) 3 ?
K1 C16 3.291(14) 3 ?
K1 C11 3.372(14) 3 ?
K1 C17 3.443(14) 3 ?
N1 C2 1.281(18) . ?
N1 C6 1.397(16) . ?
N2 C17 1.154(14) . ?
N2 K1A 2.921(15) . ?
N3 C18 1.155(16) . ?
N4 C8 1.162(16) . ?
N4 K1A 2.894(12) 3 ?
N5 C9 1.145(14) . ?
N6 C19A 1.10(2) . ?
N6 K1A 2.92(2) . ?
C2 C3 1.420(19) . ?
C2 C7 1.46(2) . ?
C3 C4 1.33(2) . ?
C3 C8 1.44(2) . ?
C4 C5 1.400(18) . ?
C4 C9 1.429(17) . ?
C5 C6 1.401(16) . ?
C5 C10 1.498(19) . ?
C6 C11 1.495(17) . ?
C7 C17 1.385(18) . ?
C7 C18 1.42(2) . ?
C10 H10A 0.9600 . ?
C10 H10B 0.9600 . ?
C10 H10C 0.9600 . ?
C11 C12 1.34(2) . ?
C11 C16 1.381(18) . ?
C12 C13 1.38(2) . ?
C12 H12 0.9300 . ?
C13 C14 1.33(2) . ?
C13 H13 0.9300 . ?
C14 C15 1.41(2) . ?
C14 H14 0.9300 . ?
C15 C16 1.362(17) . ?
C15 H15 0.9300 . ?
C16 H16 0.9300 . ?
C19 N6A 1.13(2) . ?
C19 C20 1.34(3) . ?
C20 H20A 0.9600 . ?
C20 H20B 0.9600 . ?
C20 H20C 0.9600 . ?
K1A N5A 2.810(13) . ?
K1A N2A 3.096(14) 3_465 ?
K1A N1A 3.182(10) 3_465 ?
K1A C16A 3.323(14) 3_465 ?
K1A C17A 3.395(14) 3_465 ?
K1A C11A 3.410(14) 3_465 ?
N1A C6A 1.260(17) . ?
N1A C2A 1.428(16) . ?
N2A C17A 1.150(14) . ?
N3A C18A 1.156(16) . ?
N4A C8A 1.110(16) . ?
N5A C9A 1.144(15) . ?
C2A C3A 1.405(18) . ?
C2A C7A 1.407(18) . ?
C3A C4A 1.44(2) . ?
C3A C8A 1.44(2) . ?
C4A C5A 1.367(17) . ?
C4A C9A 1.460(19) . ?
C5A C6A 1.418(17) . ?
C5A C10A 1.522(18) . ?
C6A C11A 1.497(18) . ?
C7A C17A 1.402(19) . ?
C7A C18A 1.41(2) . ?
C10A H10D 0.9600 . ?
C10A H10E 0.9600 . ?
C10A H10F 0.9600 . ?
C11A C16A 1.373(17) . ?
C11A C12A 1.41(2) . ?
C12A C13A 1.37(2) . ?
C12A H12A 0.9300 . ?
C13A C14A 1.36(2) . ?
C13A H13A 0.9300 . ?
C14A C15A 1.38(2) . ?
C14A H14A 0.9300 . ?
C15A C16A 1.378(18) . ?
C15A H15A 0.9300 . ?
C16A H16A 0.9300 . ?
C19A C20A 1.52(3) . ?
C20A H20D 0.9600 . ?
C20A H20E 0.9600 . ?
C20A H20F 0.9600 . ?
